data_1506907
loop_
_publ_author_name
'Nguyen, Giang'
'Perlmutter, Patrick'
'Rose, Mark L.'
'Vounatsos, Filisaty'

_publ_section_title
;
 A new nucleophilic addition/ring-closure sequence. Enantioselective
 synthesis of 3-deoxy-8-oxatropanes.
;
_journal_issue 6
_journal_name_full 'Organic letters'
_journal_page_first 893
_journal_page_last 895
_journal_paper_doi 10.1021/ol036404o
_journal_volume 6
_journal_year 2004
_chemical_formula_moiety 'C18 H26 Cl Hg N O4 S '
_chemical_formula_sum 'C18 H26 Cl Hg N O4 S'
_chemical_formula_weight 588.51
_space_group_IT_number 19
_symmetry_cell_setting orthorhombic
_symmetry_Int_Tables_number 19
_symmetry_space_group_name_Hall 'P 2ac 2ab'
_symmetry_space_group_name_H-M 'P 21 21 21'
_cell_angle_alpha 90
_cell_angle_beta 90
_cell_angle_gamma 90
_cell_formula_units_Z 4
_cell_length_a 6.8014(1)
_cell_length_b 12.8350(2)
_cell_length_c 21.7570(3)
_cell_measurement_reflns_used 23125
_cell_measurement_temperature 123(2)
_cell_measurement_theta_max 27.9
_cell_measurement_theta_min 3.5
_cell_volume 1899.30(5)
_diffrn_ambient_temperature 123(2)
_diffrn_detector_area_resol_mean 9
_diffrn_measurement_device_type 'Nonius KappaCCD diffractometer'
_diffrn_measurement_method 'CCD rotation images in \f and \w, thick slices'
_diffrn_radiation_monochromator graphite
_diffrn_radiation_source 'X-ray tube'
_diffrn_radiation_type 'Mo K\a'
_diffrn_radiation_wavelength 0.7107
_diffrn_reflns_av_R_equivalents 0.06294
_diffrn_reflns_av_sigmaI/netI 0.040
_diffrn_reflns_limit_h_max 9
_diffrn_reflns_limit_h_min -9
_diffrn_reflns_limit_k_max 16
_diffrn_reflns_limit_k_min -17
_diffrn_reflns_limit_l_max 28
_diffrn_reflns_limit_l_min -28
_diffrn_reflns_number 23125
_diffrn_reflns_reduction_process 'Lp corrections applied'
_diffrn_reflns_theta_max 28.27
_diffrn_reflns_theta_min 3.14
_diffrn_standards_decay_% <0.1
_diffrn_standards_number 0
_exptl_absorpt_coefficient_mu 8.400
_exptl_absorpt_correction_type none
_exptl_crystal_colour colourless
_exptl_crystal_density_diffrn 2.058
_exptl_crystal_density_meas ?
_exptl_crystal_description tabular
_exptl_crystal_F_000 1144.00
_exptl_crystal_size_max 0.25
_exptl_crystal_size_mid 0.14
_exptl_crystal_size_min 0.05
_refine_diff_density_max 2.17
_refine_diff_density_min -2.71
_refine_ls_abs_structure_Flack 0.005(7)
_refine_ls_extinction_method none
_refine_ls_goodness_of_fit_all 2.553
_refine_ls_goodness_of_fit_ref 2.676
_refine_ls_hydrogen_treatment noref
_refine_ls_matrix_type full
_refine_ls_number_constraints 0
_refine_ls_number_parameters 235
_refine_ls_number_reflns 2387
_refine_ls_number_restraints 0
_refine_ls_R_factor_all 0.0465
_refine_ls_R_factor_gt 0.0382
_refine_ls_shift/su_max 0.0035
_refine_ls_structure_factor_coef F
_refine_ls_weighting_details 'w = 1/[\s^2^(Fo)]'
_refine_ls_weighting_scheme sigma
_refine_ls_wR_factor_all 0.0358
_refine_ls_wR_factor_ref 0.0351
_reflns_number_gt 2387
_reflns_number_total 2692
_reflns_threshold_expression I>3.00\s(I)
_cod_data_source_file ol036404osi20040128_113017.cif
_cod_data_source_block k091
_cod_depositor_comments
;
The following automatic conversions were performed:

'_exptl_crystal_density_meas' value 'not measured' was changed to '?'
- the value is perceived as not measured.

Automatic conversion script
Id: cif_fix_values 3008 2015-01-20 13:52:24Z robertas 
;
_cod_original_cell_volume 1899.30(4)
_cod_original_sg_symbol_H-M 'P 21 21 21 '
_cod_original_formula_sum 'C18 H26 Cl Hg N O4 S '
_cod_database_code 1506907

loop_
_symmetry_equiv_pos_as_xyz
'   +x,   +y,   +z'
'1/2-x,   -y,1/2+z'
'1/2+x,1/2-y,   -z'
'   -x,1/2+y,1/2-z'

loop_
_atom_site_label
_atom_site_fract_x
_atom_site_fract_y
_atom_site_fract_z
_atom_site_U_iso_or_equiv
_atom_site_occupancy
_atom_site_adp_type
_atom_site_calc_flag
Hg(1) -0.06266(3) -0.09775(1) -0.008667(8) 0.01784(5) 1.000 Uani d
Cl(1) -0.2918(2) -0.1988(1) -0.06123(6) 0.0215(4) 1.000 Uani d
S(1) 0.5307(2) 0.3197(1) 0.15264(6) 0.0181(3) 1.000 Uani d
O(1) 0.5078(5) -0.0057(3) 0.0508(2) 0.0166(9) 1.000 Uani d
O(2) 0.2633(5) 0.0656(3) 0.1698(2) 0.0181(9) 1.000 Uani d
O(3) 0.7081(6) 0.2659(3) 0.1349(2) 0.028(1) 1.000 Uani d
O(4) 0.4488(5) 0.3896(3) 0.1084(1) 0.025(1) 1.000 Uani d
N(1) 0.3605(7) 0.2326(3) 0.1750(2) 0.014(1) 1.000 Uani d
C(1) 0.1608(7) -0.0189(4) 0.0393(2) 0.015(1) 1.000 Uani d
C(2) 0.3579(7) -0.0431(3) 0.0099(2) 0.012(1) 1.000 Uani d
C(3) 0.3926(8) 0.0161(4) -0.0500(2) 0.020(1) 1.000 Uani d
C(4) 0.4957(8) 0.1180(4) -0.0281(2) 0.021(1) 1.000 Uani d
C(5) 0.5019(6) 0.1066(4) 0.0423(2) 0.015(1) 1.000 Uani d
C(6) 0.3131(8) 0.1513(4) 0.0720(2) 0.015(1) 1.000 Uani d
C(7) 0.1281(7) 0.0976(4) 0.0458(2) 0.016(1) 1.000 Uani d
C(8) 0.3146(7) 0.1418(4) 0.1421(2) 0.013(1) 1.000 Uani d
C(9) 0.3423(8) 0.2278(4) 0.2432(2) 0.017(1) 1.000 Uani d
C(10) 0.1297(8) 0.2171(4) 0.2679(2) 0.021(1) 1.000 Uani d
C(11) 0.1120(8) 0.3110(4) 0.3111(3) 0.024(1) 1.000 Uani d
C(12) 0.2589(9) 0.2943(5) 0.3644(2) 0.027(1) 1.000 Uani d
C(13) 0.4603(9) 0.3165(4) 0.3349(2) 0.024(1) 1.000 Uani d
C(14) 0.4036(7) 0.3369(4) 0.2680(2) 0.015(1) 1.000 Uani d
C(15) 0.2094(7) 0.3989(4) 0.2744(2) 0.018(1) 1.000 Uani d
C(16) 0.5627(9) 0.3799(4) 0.2263(2) 0.018(1) 1.000 Uani d
C(17) 0.1027(8) 0.4252(4) 0.2136(3) 0.024(1) 1.000 Uani d
C(18) 0.2301(8) 0.5025(4) 0.3095(3) 0.025(2) 1.000 Uani d
H(1) 0.1640 -0.0470 0.0796 0.018 1.000 Uiso c
H(2) 0.3716 -0.1160 0.0035 0.014 1.000 Uiso c
H(3) 0.4751 -0.0224 -0.0769 0.024 1.000 Uiso c
H(4) 0.2718 0.0311 -0.0700 0.024 1.000 Uiso c
H(5) 0.6246 0.1230 -0.0446 0.025 1.000 Uiso c
H(6) 0.4218 0.1776 -0.0397 0.025 1.000 Uiso c
H(7) 0.6161 0.1387 0.0589 0.018 1.000 Uiso c
H(8) 0.3059 0.2232 0.0620 0.018 1.000 Uiso c
H(9) 0.0991 0.1262 0.0066 0.019 1.000 Uiso c
H(10) 0.0206 0.1094 0.0728 0.019 1.000 Uiso c
H(11) 0.4245 0.1749 0.2596 0.021 1.000 Uiso c
H(12) 0.0363 0.2209 0.2355 0.025 1.000 Uiso c
H(13) 0.1129 0.1535 0.2896 0.025 1.000 Uiso c
H(14) -0.0186 0.3257 0.3240 0.029 1.000 Uiso c
H(15) 0.2335 0.3415 0.3971 0.032 1.000 Uiso c
H(16) 0.2526 0.2249 0.3794 0.032 1.000 Uiso c
H(17) 0.5211 0.3759 0.3528 0.028 1.000 Uiso c
H(18) 0.5456 0.2582 0.3384 0.028 1.000 Uiso c
H(19) 0.6889 0.3636 0.2424 0.021 1.000 Uiso c
H(20) 0.5496 0.4534 0.2227 0.021 1.000 Uiso c
H(21) 0.1789 0.4737 0.1909 0.028 1.000 Uiso c
H(22) 0.0859 0.3634 0.1902 0.028 1.000 Uiso c
H(23) -0.0223 0.4546 0.2225 0.028 1.000 Uiso c
H(24) 0.2939 0.4903 0.3477 0.030 1.000 Uiso c
H(25) 0.3058 0.5499 0.2857 0.030 1.000 Uiso c
H(26) 0.1034 0.5311 0.3167 0.030 1.000 Uiso c

loop_
_atom_site_aniso_label
_atom_site_aniso_U_11
_atom_site_aniso_U_22
_atom_site_aniso_U_33
_atom_site_aniso_U_12
_atom_site_aniso_U_13
_atom_site_aniso_U_23
Hg(1) 0.0173(1) 0.0177(1) 0.0185(1) -0.0023(1) -0.00023(8) -0.00271(8)
Cl(1) 0.0174(7) 0.0190(7) 0.0280(8) 0.0016(7) -0.0004(6) -0.0095(6)
S(1) 0.0178(7) 0.0197(7) 0.0168(7) -0.0088(6) 0.0033(5) -0.0032(5)
O(1) 0.017(2) 0.015(2) 0.017(2) 0.006(2) -0.004(1) -0.001(1)
O(2) 0.022(2) 0.016(2) 0.016(2) -0.010(2) 0.002(2) 0.000(1)
O(3) 0.021(2) 0.027(2) 0.035(2) -0.002(2) 0.009(2) -0.010(2)
O(4) 0.023(2) 0.029(2) 0.022(2) -0.014(2) -0.002(2) 0.010(1)
N(1) 0.021(2) 0.014(2) 0.008(2) -0.004(2) 0.002(2) -0.003(2)
C(1) 0.014(2) 0.017(2) 0.014(3) 0.004(2) -0.003(2) -0.004(2)
C(2) 0.015(2) 0.003(2) 0.019(2) -0.001(2) 0.000(2) 0.001(2)
C(3) 0.025(3) 0.024(3) 0.012(2) 0.005(3) -0.001(2) -0.002(2)
C(4) 0.027(3) 0.020(3) 0.017(2) 0.004(2) -0.001(2) 0.000(2)
C(5) 0.008(2) 0.020(2) 0.016(2) -0.005(2) 0.001(2) 0.007(2)
C(6) 0.013(2) 0.017(3) 0.014(2) -0.003(2) 0.004(2) -0.002(2)
C(7) 0.014(2) 0.019(2) 0.015(2) 0.002(2) 0.001(2) -0.005(2)
C(8) 0.010(2) 0.014(2) 0.014(2) 0.001(2) -0.003(2) -0.007(1)
C(9) 0.022(2) 0.021(2) 0.009(2) -0.004(3) -0.004(2) -0.001(2)
C(10) 0.024(3) 0.021(3) 0.017(3) -0.005(3) 0.006(2) 0.002(2)
C(11) 0.017(3) 0.022(3) 0.033(3) -0.004(3) 0.004(2) -0.003(2)
C(12) 0.039(3) 0.027(3) 0.015(3) 0.005(3) 0.008(2) -0.004(3)
C(13) 0.033(3) 0.024(3) 0.014(2) 0.001(3) -0.008(2) -0.010(2)
C(14) 0.009(2) 0.021(2) 0.016(2) 0.001(2) -0.001(2) 0.000(2)
C(15) 0.012(2) 0.022(2) 0.018(2) 0.004(2) 0.002(2) -0.004(2)
C(16) 0.016(2) 0.013(3) 0.024(2) -0.011(3) 0.002(2) -0.008(2)
C(17) 0.019(3) 0.024(3) 0.028(3) 0.005(3) -0.008(2) 0.002(2)
C(18) 0.021(3) 0.023(3) 0.031(3) 0.002(3) 0.004(3) -0.013(2)

loop_
_atom_type_symbol
_atom_type_oxidation_number
_atom_type_number_in_cell
_atom_type_scat_dispersion_real
_atom_type_scat_dispersion_imag
_atom_type_scat_source
Hg 0 4 -3.084 9.223
;International Tables for Crystallography
(1992, Vol. C, Tables 4.2.6.8 and 6.1.1.1)
;
Cl 0 4 0.132 0.159
;International Tables for Crystallography
(1992, Vol. C, Tables 4.2.6.8 and 6.1.1.1)
;
S 0 4 0.110 0.124
;International Tables for Crystallography
(1992, Vol. C, Tables 4.2.6.8 and 6.1.1.1)
;
C 0 72 0.002 0.002
;International Tables for Crystallography
(1992, Vol. C, Tables 4.2.6.8 and 6.1.1.1)
;
H 0 104 0.000 0.000
;International Tables for Crystallography
(1992, Vol. C, Table 6.1.1.2)
;
N 0 4 0.004 0.003
;International Tables for Crystallography
(1992, Vol. C, Tables 4.2.6.8 and 6.1.1.1)
;
O 0 16 0.008 0.006
;International Tables for Crystallography
(1992, Vol. C, Tables 4.2.6.8 and 6.1.1.1)
;

loop_
_geom_angle_atom_site_label_1
_geom_angle_atom_site_label_2
_geom_angle_atom_site_label_3
_geom_angle
_geom_angle_publ_flag
Cl(1) Hg(1) C(1) 174.7(2) yes
O(3) S(1) O(4) 116.5(4) yes
O(3) S(1) N(1) 109.6(3) yes
O(3) S(1) C(16) 110.1(4) yes
O(4) S(1) N(1) 110.1(4) yes
O(4) S(1) C(16) 112.2(4) yes
N(1) S(1) C(16) 96.4(4) yes
C(2) O(1) C(5) 103.5(5) yes
S(1) N(1) C(8) 123.9(6) yes
S(1) N(1) C(9) 111.9(5) yes
C(8) N(1) C(9) 117.2(7) yes
Hg(1) C(1) C(2) 109.3(5) yes
Hg(1) C(1) C(7) 114.5(5) yes
Hg(1) C(1) H(1) 106.9 no
C(2) C(1) C(7) 111.8(7) yes
C(2) C(1) H(1) 106.9 no
C(7) C(1) H(1) 107.0 no
O(1) C(2) C(1) 107.3(6) yes
O(1) C(2) C(3) 104.6(6) yes
O(1) C(2) H(2) 110.5 no
C(1) C(2) C(3) 113.2(7) yes
C(1) C(2) H(2) 110.5 no
C(3) C(2) H(2) 110.5 no
C(2) C(3) C(4) 103.1(6) yes
C(2) C(3) H(3) 111.0 no
C(2) C(3) H(4) 111.0 no
C(4) C(3) H(3) 111.0 no
C(4) C(3) H(4) 111.0 no
H(3) C(3) H(4) 109.5 no
C(3) C(4) C(5) 103.7(7) yes
C(3) C(4) H(5) 110.9 no
C(3) C(4) H(6) 110.9 no
C(5) C(4) H(5) 110.9 no
C(5) C(4) H(6) 110.9 no
H(5) C(4) H(6) 109.5 no
O(1) C(5) C(4) 102.8(7) yes
O(1) C(5) C(6) 109.8(6) yes
O(1) C(5) H(7) 111.0 no
C(4) C(5) C(6) 110.9(6) yes
C(4) C(5) H(7) 111.0 no
C(6) C(5) H(7) 111.0 no
C(5) C(6) C(7) 110.9(6) yes
C(5) C(6) C(8) 112.4(7) yes
C(5) C(6) H(8) 107.9 no
C(7) C(6) C(8) 109.7(7) yes
C(7) C(6) H(8) 107.9 no
C(8) C(6) H(8) 107.9 no
C(1) C(7) C(6) 110.8(7) yes
C(1) C(7) H(9) 109.1 no
C(1) C(7) H(10) 109.1 no
C(6) C(7) H(9) 109.1 no
C(6) C(7) H(10) 109.1 no
H(9) C(7) H(10) 109.5 no
O(2) C(8) N(1) 118.9(7) yes
O(2) C(8) C(6) 124.3(7) yes
N(1) C(8) C(6) 116.4(7) yes
N(1) C(9) C(10) 115.3(7) yes
N(1) C(9) C(14) 106.7(7) yes
N(1) C(9) H(11) 110.8 no
C(10) C(9) C(14) 102.1(7) yes
C(10) C(9) H(11) 110.8 no
C(14) C(9) H(11) 110.8 no
C(9) C(10) C(11) 102.5(7) yes
C(9) C(10) H(12) 111.2 no
C(9) C(10) H(13) 111.2 no
C(11) C(10) H(12) 111.2 no
C(11) C(10) H(13) 111.2 no
H(12) C(10) H(13) 109.5 no
C(10) C(11) C(12) 107.5(7) yes
C(10) C(11) C(15) 103.1(7) yes
C(10) C(11) H(14) 114.2 no
C(12) C(11) C(15) 102.3(7) yes
C(12) C(11) H(14) 114.2 no
C(15) C(11) H(14) 114.2 no
C(11) C(12) C(13) 103.7(7) yes
C(11) C(12) H(15) 110.9 no
C(11) C(12) H(16) 110.9 no
C(13) C(12) H(15) 110.9 no
C(13) C(12) H(16) 110.9 no
H(15) C(12) H(16) 109.5 no
C(12) C(13) C(14) 101.8(7) yes
C(12) C(13) H(17) 111.4 no
C(12) C(13) H(18) 111.4 no
C(14) C(13) H(17) 111.4 no
C(14) C(13) H(18) 111.4 no
H(17) C(13) H(18) 109.5 no
C(9) C(14) C(13) 104.2(7) yes
C(9) C(14) C(15) 105.4(6) yes
C(9) C(14) C(16) 108.1(7) yes
C(13) C(14) C(15) 102.6(7) yes
C(13) C(14) C(16) 116.9(7) yes
C(15) C(14) C(16) 118.3(7) yes
C(11) C(15) C(14) 92.1(6) yes
C(11) C(15) C(17) 113.8(7) yes
C(11) C(15) C(18) 114.7(7) yes
C(14) C(15) C(17) 115.8(7) yes
C(14) C(15) C(18) 114.2(7) yes
C(17) C(15) C(18) 106.2(7) yes
S(1) C(16) C(14) 106.9(5) yes
S(1) C(16) H(19) 110.1 no
S(1) C(16) H(20) 110.1 no
C(14) C(16) H(19) 110.1 no
C(14) C(16) H(20) 110.1 no
H(19) C(16) H(20) 109.5 no
C(15) C(17) H(21) 109.5 no
C(15) C(17) H(22) 109.5 no
C(15) C(17) H(23) 109.5 no
H(21) C(17) H(22) 109.5 no
H(21) C(17) H(23) 109.5 no
H(22) C(17) H(23) 109.5 no
C(15) C(18) H(24) 109.5 no
C(15) C(18) H(25) 109.5 no
C(15) C(18) H(26) 109.5 no
H(24) C(18) H(25) 109.5 no
H(24) C(18) H(26) 109.5 no
H(25) C(18) H(26) 109.5 no

loop_
_geom_bond_atom_site_label_1
_geom_bond_atom_site_label_2
_geom_bond_distance
_geom_bond_publ_flag
Hg(1) Cl(1) 2.328(2) yes
Hg(1) C(1) 2.103(8) yes
S(1) O(3) 1.442(6) yes
S(1) O(4) 1.429(6) yes
S(1) N(1) 1.681(7) yes
S(1) C(16) 1.793(8) yes
O(1) C(2) 1.437(9) yes
O(1) C(5) 1.45(1) yes
O(2) C(8) 1.201(9) yes
N(1) C(8) 1.403(9) yes
N(1) C(9) 1.49(1) yes
C(1) C(2) 1.52(1) yes
C(1) C(7) 1.52(1) yes
C(1) H(1) 0.95 no
C(2) C(3) 1.53(1) yes
C(2) H(2) 0.95 no
C(3) C(4) 1.56(1) yes
C(3) H(3) 0.95 no
C(3) H(4) 0.95 no
C(4) C(5) 1.54(1) yes
C(4) H(5) 0.95 no
C(4) H(6) 0.95 no
C(5) C(6) 1.55(1) yes
C(5) H(7) 0.95 no
C(6) C(7) 1.54(1) yes
C(6) C(8) 1.53(1) yes
C(6) H(8) 0.95 no
C(7) H(9) 0.95 no
C(7) H(10) 0.95 no
C(9) C(10) 1.55(1) yes
C(9) C(14) 1.56(1) yes
C(9) H(11) 0.95 no
C(10) C(11) 1.53(1) yes
C(10) H(12) 0.95 no
C(10) H(13) 0.95 no
C(11) C(12) 1.55(1) yes
C(11) C(15) 1.53(1) yes
C(11) H(14) 0.95 no
C(12) C(13) 1.54(1) yes
C(12) H(15) 0.95 no
C(12) H(16) 0.95 no
C(13) C(14) 1.53(1) yes
C(13) H(17) 0.95 no
C(13) H(18) 0.95 no
C(14) C(15) 1.55(1) yes
C(14) C(16) 1.52(1) yes
C(15) C(17) 1.55(1) yes
C(15) C(18) 1.54(1) yes
C(16) H(19) 0.95 no
C(16) H(20) 0.95 no
C(17) H(21) 0.95 no
C(17) H(22) 0.95 no
C(17) H(23) 0.95 no
C(18) H(24) 0.95 no
C(18) H(25) 0.95 no
C(18) H(26) 0.95 no

loop_
_geom_contact_atom_site_label_1
_geom_contact_atom_site_label_2
_geom_contact_distance
_geom_contact_site_symmetry_2
_geom_contact_publ_flag
Hg(1) O(1) 3.407(5) 1_455 no
Hg(1) O(4) 3.443(5) 3_455 no
Hg(1) Cl(1) 3.539(2) 3_545 no
Cl(1) C(2) 3.473(8) 1_455 no
Cl(1) C(3) 3.504(9) 1_455 no
Cl(1) C(13) 3.532(9) 2_554 no
O(1) C(13) 3.38(1) 4_645 no
O(1) C(18) 3.53(1) 4_645 no
O(1) C(12) 3.54(1) 4_645 no
O(2) C(18) 3.48(1) 4_545 no
O(2) C(16) 3.49(1) 4_645 no
O(2) C(18) 3.57(1) 4_645 no
O(3) C(4) 3.38(1) 3 no
O(3) C(3) 3.58(1) 3 no
O(4) C(3) 3.49(1) 3 no
O(4) C(4) 3.54(1) 3_455 no
O(4) C(7) 3.573(9) 3 no

loop_
_geom_torsion_atom_site_label_1
_geom_torsion_atom_site_label_2
_geom_torsion_atom_site_label_3
_geom_torsion_atom_site_label_4
_geom_torsion
_geom_torsion_publ_flag
Hg(1) C(1) C(2) O(1) -168.6(5) no
Hg(1) C(1) C(2) C(3) 76.5(7) no
Hg(1) C(1) C(7) C(6) -170.9(5) no
Cl(1) Hg(1) C(1) C(2) 47(3) no
Cl(1) Hg(1) C(1) C(7) 174(2) no
S(1) N(1) C(8) O(2) 148.2(7) no
S(1) N(1) C(8) C(6) -38(1) no
S(1) N(1) C(9) C(10) 140.0(6) no
S(1) N(1) C(9) C(14) 27.5(8) no
S(1) C(16) C(14) C(9) 25.4(7) no
S(1) C(16) C(14) C(13) 142.5(6) no
S(1) C(16) C(14) C(15) -94.1(7) no
O(1) C(2) C(1) C(7) 63.6(8) no
O(1) C(2) C(3) C(4) -26.0(7) no
O(1) C(5) C(4) C(3) 28.4(7) no
O(1) C(5) C(6) C(7) -55.8(8) no
O(1) C(5) C(6) C(8) 67.4(8) no
O(2) C(8) N(1) C(9) 0(1) no
O(2) C(8) C(6) C(5) -85(1) no
O(2) C(8) C(6) C(7) 39(1) no
O(3) S(1) N(1) C(8) -46.9(8) no
O(3) S(1) N(1) C(9) 102.7(6) no
O(3) S(1) C(16) C(14) -122.5(6) no
O(4) S(1) N(1) C(8) 82.5(7) no
O(4) S(1) N(1) C(9) -127.9(6) no
O(4) S(1) C(16) C(14) 106.0(6) no
N(1) S(1) C(16) C(14) -8.9(6) no
N(1) C(8) C(6) C(5) 101.6(8) no
N(1) C(8) C(6) C(7) -134.5(7) no
N(1) C(9) C(10) C(11) -123.9(8) no
N(1) C(9) C(14) C(13) -158.4(7) no
N(1) C(9) C(14) C(15) 94.0(8) no
N(1) C(9) C(14) C(16) -33.4(8) no
C(1) C(2) O(1) C(5) -74.8(7) no
C(1) C(2) C(3) C(4) 90.5(8) no
C(1) C(7) C(6) C(5) 41.7(9) no
C(1) C(7) C(6) C(8) -83.0(8) no
C(2) O(1) C(5) C(4) -46.2(7) no
C(2) O(1) C(5) C(6) 71.8(7) no
C(2) C(1) C(7) C(6) -45.9(9) no
C(2) C(3) C(4) C(5) -1.7(8) no
C(3) C(2) O(1) C(5) 45.7(7) no
C(3) C(2) C(1) C(7) -51.3(9) no
C(3) C(4) C(5) C(6) -88.8(8) no
C(4) C(5) C(6) C(7) 57.1(9) no
C(4) C(5) C(6) C(8) -179.7(7) no
C(6) C(8) N(1) C(9) 173.7(7) no
C(8) N(1) S(1) C(16) -161.0(7) no
C(8) N(1) C(9) C(10) -68(1) no
C(8) N(1) C(9) C(14) 179.3(7) no
C(9) N(1) S(1) C(16) -11.4(6) no
C(9) C(10) C(11) C(12) -64.9(8) no
C(9) C(10) C(11) C(15) 42.7(8) no
C(9) C(14) C(13) C(12) -71.0(8) no
C(9) C(14) C(15) C(11) 51.0(7) no
C(9) C(14) C(15) C(17) -66.8(9) no
C(9) C(14) C(15) C(18) 169.4(7) no
C(10) C(9) C(14) C(13) 80.2(8) no
C(10) C(9) C(14) C(15) -27.4(8) no
C(10) C(9) C(14) C(16) -154.8(6) no
C(10) C(11) C(12) C(13) 74.3(9) no
C(10) C(11) C(15) C(14) -56.7(7) no
C(10) C(11) C(15) C(17) 62.8(9) no
C(10) C(11) C(15) C(18) -174.7(7) no
C(11) C(10) C(9) C(14) -8.7(8) no
C(11) C(12) C(13) C(14) -3.0(9) no
C(11) C(15) C(14) C(13) -57.8(7) no
C(11) C(15) C(14) C(16) 171.9(7) no
C(12) C(11) C(15) C(14) 54.8(7) no
C(12) C(11) C(15) C(17) 174.3(7) no
C(12) C(11) C(15) C(18) -63.2(9) no
C(12) C(13) C(14) C(15) 38.7(8) no
C(12) C(13) C(14) C(16) 169.9(7) no
C(13) C(12) C(11) C(15) -33.9(9) no
C(13) C(14) C(15) C(17) -175.5(7) no
C(13) C(14) C(15) C(18) 60.6(9) no
C(16) C(14) C(15) C(17) 54.2(9) no
C(16) C(14) C(15) C(18) -69.7(9) no

loop_
_cod_related_entry_id
_cod_related_entry_database
_cod_related_entry_code
1 ChemSpider 9344356
